data_4061335
loop_
_publ_author_name
'Zhang, Yuetao'
'Mu, Ying'
'Lv, Chunsheng'
'Li, Guanghua'
'Xu, Jiansheng'
'Zhang, Yanrong'
'Zhu, Dongsheng'
'Feng, Shouhua'

_publ_section_title
;
 Constrained Geometry Tetramethylcyclopentadienyl-phenoxytitanium
 Dichlorides: Template Synthesis, Structures and Catalytic
 Properties for Ethylene Polymerization
;
_journal_name_full Organometallics
_journal_paper_doi 10.1021/om0306022
_journal_year 2004
_chemical_formula_moiety 'C19 H24 Cl2 O Ti'
_chemical_formula_sum 'C19 H24 Cl2 O Ti'
_chemical_formula_weight 387.18
_space_group_IT_number 96
_symmetry_cell_setting tetragonal
_symmetry_space_group_name_Hall 'P 4nw 2abw'
_symmetry_space_group_name_H-M 'P 43 21 2'
_cell_angle_alpha 90.00
_cell_angle_beta 90.00
_cell_angle_gamma 90.00
_cell_formula_units_Z 8
_cell_length_a 10.197(3)
_cell_length_b 10.197(3)
_cell_length_c 38.678(18)
_cell_measurement_temperature 293(2)
_cell_volume 4022(2)
_diffrn_ambient_temperature 293(2)
_exptl_crystal_density_diffrn 1.279
_cod_depositor_comments
;
The following automatic conversions were performed:
'_symmetry_cell_setting' value 'Tetragonal' changed to 'tetragonal'
according to '/home/saulius/struct/CIF-dictionaries/cif_core.dic'
dictionary named 'cif_core.dic' version 2.4.1 from 2010-06-29.

Automatic conversion script
Id: cif_fix_enum 1527 2010-12-29 10:47:43Z saulius 
;
_cod_database_code 4061335

loop_
_symmetry_equiv_pos_as_xyz
'x, y, z'
'-x, -y, z+1/2'
'-y+1/2, x+1/2, z+3/4'
'y+1/2, -x+1/2, z+1/4'
'-x+1/2, y+1/2, -z+3/4'
'x+1/2, -y+1/2, -z+1/4'
'y, x, -z'
'-y, -x, -z+1/2'

loop_
_atom_site_label
_atom_site_type_symbol
_atom_site_fract_x
_atom_site_fract_y
_atom_site_fract_z
_atom_site_U_iso_or_equiv
_atom_site_adp_type
_atom_site_occupancy
_atom_site_symmetry_multiplicity
_atom_site_calc_flag
_atom_site_refinement_flags
_atom_site_disorder_assembly
_atom_site_disorder_group
Ti1 Ti 0.20853(11) 0.69318(10) 0.035294(19) 0.0596(3) Uani 1 1 d . . .
Cl1 Cl 0.27946(15) 0.57158(14) -0.00932(3) 0.0985(7) Uani 1 1 d . . .
Cl2 Cl 0.02743(15) 0.79435(16) 0.01506(3) 0.1014(6) Uani 1 1 d . . .
O1 O 0.1444(3) 0.5765(3) 0.06718(6) 0.0485(12) Uani 1 1 d . . .
C1 C 0.3119(6) 0.7469(6) 0.08643(11) 0.0457(17) Uani 1 1 d . . .
C2 C 0.2486(6) 0.8625(6) 0.07420(13) 0.0567(19) Uani 1 1 d . . .
C3 C 0.3108(8) 0.9017(6) 0.04240(15) 0.078(2) Uani 1 1 d . . .
C4 C 0.4103(7) 0.8121(7) 0.03460(14) 0.075(2) Uani 1 1 d . . .
C5 C 0.4120(6) 0.7136(6) 0.06176(14) 0.0615(19) Uani 1 1 d . . .
C6 C 0.2610(5) 0.6598(5) 0.11427(11) 0.0464(18) Uani 1 1 d . . .
C7 C 0.1718(6) 0.5678(6) 0.10230(12) 0.050(2) Uani 1 1 d . . .
C8 C 0.1153(5) 0.4725(5) 0.12385(15) 0.0500(19) Uani 1 1 d . . .
C9 C 0.1572(6) 0.4808(6) 0.15837(13) 0.074(2) Uani 1 1 d . . .
H9 H 0.1253 0.4190 0.1739 0.074 Uiso 1 1 calc R . .
C10 C 0.2415(6) 0.5733(6) 0.17051(14) 0.080(3) Uani 1 1 d . . .
H10 H 0.2620 0.5754 0.1939 0.080 Uiso 1 1 calc R . .
C11 C 0.2958(5) 0.6624(5) 0.14886(11) 0.067(2) Uani 1 1 d . . .
H11 H 0.3552 0.7242 0.1571 0.067 Uiso 1 1 calc R . .
C12 C 0.0197(6) 0.3749(6) 0.10924(14) 0.070(2) Uani 1 1 d . . .
C13 C -0.1046(4) 0.4426(4) 0.09449(11) 0.091(2) Uani 1 1 d . . .
H13A H -0.1430 0.4974 0.1119 0.091 Uiso 1 1 calc R . .
H13B H -0.1668 0.3770 0.0875 0.091 Uiso 1 1 calc R . .
H13C H -0.0809 0.4951 0.0749 0.091 Uiso 1 1 calc R . .
C14 C 0.0830(4) 0.2921(4) 0.08058(10) 0.086(2) Uani 1 1 d . . .
H14A H 0.0218 0.2267 0.0729 0.086 Uiso 1 1 calc R . .
H14B H 0.1602 0.2501 0.0894 0.086 Uiso 1 1 calc R . .
H14C H 0.1064 0.3477 0.0615 0.086 Uiso 1 1 calc R . .
C15 C -0.0276(5) 0.2798(5) 0.13745(11) 0.117(2) Uani 1 1 d . . .
H15A H -0.0665 0.3287 0.1560 0.117 Uiso 1 1 calc R . .
H15B H 0.0456 0.2304 0.1461 0.117 Uiso 1 1 calc R . .
H15C H -0.0915 0.2210 0.1279 0.117 Uiso 1 1 calc R . .
C16 C 0.1360(5) 0.9280(4) 0.09172(10) 0.082(2) Uani 1 1 d . . .
H16A H 0.0745 0.9579 0.0747 0.082 Uiso 1 1 calc R . .
H16B H 0.1674 1.0014 0.1049 0.082 Uiso 1 1 calc R . .
H16C H 0.0937 0.8667 0.1069 0.082 Uiso 1 1 calc R . .
C17 C 0.2760(6) 1.0263(4) 0.02165(9) 0.125(3) Uani 1 1 d . . .
H17A H 0.3208 1.1004 0.0314 0.125 Uiso 1 1 calc R . .
H17B H 0.1831 1.0408 0.0226 0.125 Uiso 1 1 calc R . .
H17C H 0.3026 1.0153 -0.0020 0.125 Uiso 1 1 calc R . .
C18 C 0.5065(4) 0.8164(5) 0.00529(10) 0.132(3) Uani 1 1 d . . .
H18A H 0.5773 0.7569 0.0099 0.132 Uiso 1 1 calc R . .
H18B H 0.5404 0.9038 0.0030 0.132 Uiso 1 1 calc R . .
H18C H 0.4634 0.7912 -0.0158 0.132 Uiso 1 1 calc R . .
C19 C 0.5018(5) 0.5976(4) 0.06420(11) 0.085(2) Uani 1 1 d . . .
H19A H 0.5865 0.6258 0.0721 0.085 Uiso 1 1 calc R . .
H19B H 0.5101 0.5575 0.0418 0.085 Uiso 1 1 calc R . .
H19C H 0.4662 0.5352 0.0802 0.085 Uiso 1 1 calc R . .

loop_
_atom_site_aniso_label
_atom_site_aniso_U_11
_atom_site_aniso_U_22
_atom_site_aniso_U_33
_atom_site_aniso_U_23
_atom_site_aniso_U_13
_atom_site_aniso_U_12
Ti1 0.0795(9) 0.0593(8) 0.0399(4) 0.0035(7) -0.0093(7) -0.0135(9)
Cl1 0.1074(16) 0.1276(17) 0.0605(8) -0.0319(11) 0.0125(11) -0.0183(15)
Cl2 0.1244(16) 0.0837(13) 0.0963(9) 0.0045(12) -0.0578(11) 0.0005(15)
O1 0.058(3) 0.050(3) 0.0381(18) 0.008(2) -0.0038(19) -0.011(2)
C1 0.042(4) 0.045(4) 0.050(3) -0.013(3) -0.008(4) -0.005(4)
C2 0.071(6) 0.049(5) 0.050(4) -0.013(4) -0.016(4) -0.019(4)
C3 0.108(7) 0.069(6) 0.057(4) 0.000(4) -0.008(5) -0.042(6)
C4 0.093(7) 0.075(6) 0.057(4) 0.006(5) -0.012(5) -0.047(5)
C5 0.058(5) 0.075(6) 0.052(4) -0.008(5) -0.012(4) -0.019(5)
C6 0.061(5) 0.041(4) 0.037(3) 0.010(3) 0.008(3) 0.005(4)
C7 0.067(6) 0.046(4) 0.038(3) -0.003(3) 0.005(4) 0.023(4)
C8 0.052(5) 0.034(4) 0.064(4) 0.010(4) 0.011(4) 0.008(4)
C9 0.096(7) 0.081(6) 0.044(4) 0.029(4) 0.019(4) 0.019(5)
C10 0.098(7) 0.088(6) 0.055(4) 0.000(4) -0.008(4) -0.006(5)
C11 0.089(5) 0.074(5) 0.038(3) -0.010(3) -0.012(4) -0.010(5)
C12 0.082(6) 0.060(5) 0.068(4) 0.030(4) 0.005(4) -0.006(5)
C13 0.078(6) 0.088(6) 0.106(5) 0.007(4) -0.003(4) -0.013(5)
C14 0.114(6) 0.037(4) 0.107(4) -0.002(4) 0.007(4) -0.004(5)
C15 0.122(6) 0.100(7) 0.129(5) 0.035(5) 0.000(5) -0.028(6)
C16 0.119(7) 0.058(5) 0.069(4) -0.013(4) -0.025(4) 0.011(5)
C17 0.204(9) 0.074(5) 0.096(4) 0.046(4) -0.020(5) -0.029(6)
C18 0.128(7) 0.210(8) 0.059(3) 0.026(5) 0.040(4) -0.063(7)
C19 0.078(6) 0.122(7) 0.053(3) 0.002(4) 0.011(4) 0.028(5)

loop_
_geom_bond_atom_site_label_1
_geom_bond_atom_site_label_2
_geom_bond_distance
_geom_bond_site_symmetry_2
_geom_bond_publ_flag
Ti1 O1 1.834(3) . ?
Ti1 Cl1 2.2446(16) . ?
Ti1 Cl2 2.2554(17) . ?
Ti1 C1 2.307(4) . ?
Ti1 C5 2.323(5) . ?
Ti1 C2 2.326(5) . ?
Ti1 C3 2.385(6) . ?
Ti1 C4 2.388(6) . ?
O1 C7 1.390(4) . ?
C1 C2 1.425(6) . ?
C1 C5 1.438(6) . ?
C1 C6 1.489(6) . ?
C2 C3 1.441(7) . ?
C2 C16 1.490(6) . ?
C3 C4 1.398(7) . ?
C3 C17 1.544(6) . ?
C4 C5 1.453(8) . ?
C4 C18 1.500(6) . ?
C5 C19 1.499(6) . ?
C6 C7 1.387(6) . ?
C6 C11 1.384(5) . ?
C7 C8 1.404(7) . ?
C8 C9 1.404(6) . ?
C8 C12 1.503(7) . ?
C9 C10 1.360(6) . ?
C10 C11 1.354(6) . ?
C12 C15 1.538(6) . ?
C12 C14 1.536(6) . ?
C12 C13 1.552(6) . ?
